data_9008094
loop_
_publ_author_name
'Saalfeld, H.'

_publ_section_title
;
 Strukturuntersuchungen im system Al2O3-Cr2O3
;
_journal_name_full 'Zeitschrift fur Kristallographie'
_journal_page_first 342
_journal_page_last 348
_journal_volume 120
_journal_year 1964
_chemical_formula_sum 'Al1.82 Cr0.18 O3'
_chemical_name_mineral Corundum
_space_group_IT_number 167
_symmetry_space_group_name_Hall '-P 3* 2n'
_symmetry_space_group_name_H-M 'R -3 c :R'
_cell_angle_alpha 55.27
_cell_angle_beta 55.27
_cell_angle_gamma 55.27
_cell_length_a 5.128
_cell_length_b 5.128
_cell_length_c 5.128
_cell_formula_units_Z 2
_cell_volume 84.870
_database_code_amcsd 0010607
_exptl_crystal_density_diffrn 4.166
_cod_original_sg_symbol_H-M 'R -3 c'
_cod_original_formula_sum '(Al1.82 Cr.18) O3'
_cod_database_code 9008094

loop_
_space_group_symop_operation_xyz
x,y,z
1/2-x,1/2-z,1/2-y
-z,-x,-y
1/2+y,1/2+x,1/2+z
y,z,x
1/2-z,1/2-y,1/2-x
-x,-y,-z
1/2+x,1/2+z,1/2+y
z,x,y
1/2-y,1/2-x,1/2-z
-y,-z,-x
1/2+z,1/2+y,1/2+x

loop_
_atom_site_label
_atom_site_fract_x
_atom_site_fract_y
_atom_site_fract_z
_atom_site_occupancy
Al 0.14500 0.14500 0.14500 0.91000
Cr 0.14500 0.14500 0.14500 0.09000
O -0.05300 0.25000 0.55300 1.00000

loop_
_cod_related_entry_id
_cod_related_entry_database
_cod_related_entry_code
1 AMCSD 0010607
